data_4030938
loop_
_publ_author_name
'Hector, A. L.'
'Levason, W.'
'Weller, M. T.'

_publ_section_title
;
 Structure of \b-SrRh~2~O~4~ from X-ray and neutron powder diffraction
;
_journal_coden_ASTM EJSCE5
_journal_issue 10-11
_journal_name_full
;
 European Journal of Solid State and Inorganic Chemistry
;
_journal_page_first 679
_journal_page_last 687
_journal_paper_doi 10.1016/S0992-4361(99)80008-3
_journal_volume 35
_journal_year 1998
_chemical_formula_sum 'O4 Rh2 Sr'
_chemical_formula_weight 357.429
_space_group_IT_number 190
_symmetry_cell_setting hexagonal
_symmetry_Int_Tables_number 190
_symmetry_space_group_name_Hall 'P -6c -2c'
_symmetry_space_group_name_H-M 'P -6 2 c'
_cell_angle_alpha 90
_cell_angle_beta 90
_cell_angle_gamma 120
_cell_formula_units_Z 1
_cell_length_a 3.0626(2)
_cell_length_b 3.0626(2)
_cell_length_c 11.3996(7)
_cell_volume 92.598(10)
_diffrn_ambient_temperature 293
_diffrn_radiation_probe x-ray
_diffrn_radiation_type CuK\a
_diffrn_radiation_wavelength 1.54056
_exptl_crystal_density_diffrn 6.363
_pd_proc_ls_prof_R_factor 0.1897
_pd_proc_ls_prof_wR_factor 0.2631
_cod_data_source_file EJSSIC-1998-35-679-687.cif
_cod_data_source_block SrRh2O4
_cod_depositor_comments
;
combined X-ray and neutron time of flight Rietveld refinement,
GSAS software
neutron : Rp = 0.0639, Rwp = 0.0808
X-ray   : Rp = 0.1897, Rwp = 0.2631
;
_cod_original_cell_volume 92.598(15)
_cod_database_code 4030938

loop_
_symmetry_equiv_pos_site_id
_symmetry_equiv_pos_as_xyz
1 x,y,z
2 -x+y,-x,1/2-z
3 -y,x-y,z
4 x,y,1/2-z
5 -x+y,-x,z
6 -y,x-y,1/2-z
7 y,x,1/2+z
8 x-y,-y,-z
9 -x,-x+y,1/2+z
10 y,x,-z
11 x-y,-y,1/2+z
12 -x,-x+y,-z

loop_
_atom_site_label
_atom_site_type_symbol
_atom_site_thermal_displace_type
_atom_site_fract_x
_atom_site_fract_y
_atom_site_fract_z
_atom_site_occupancy
_atom_site_U_iso_or_equiv
_atom_site_calc_flag
_atom_site_refinement_flags
_atom_site_disorder_assembly
_atom_site_disorder_group
Rh Rh Uiso 0.00000 0.00000 0.00000 1.000 0.0024(4) . . . .
O O Uiso 0.33333 0.66667 0.59205(4) 1.000 0.0028(4) . . . .
Sr1 Sr Uiso 0.33333 0.66667 0.25000 0.289(4) 0.0206(15) . . . .
Sr2 Sr Uiso 0.00000 0.00000 0.25000 0.196(3) 0.0155(19) . . . .

loop_
_geom_angle_atom_site_label_1
_geom_angle_atom_site_label_2
_geom_angle_atom_site_label_3
_geom_angle
_geom_angle_site_symmetry_1
_geom_angle_site_symmetry_2
_geom_angle_site_symmetry_3
_geom_angle_publ_flag
O Rh O 96.28(1) 2_455 . 2_555 yes
O Rh O 96.28(1) 2_455 . 2_565 yes
O Rh O 83.72(1) 2_455 . 7_444 yes
O Rh O 83.72(1) 2_455 . 7_454 yes
O Rh O 180.00 2_455 . 7_554 yes
O Rh O 96.28(1) 2_555 . 2_565 yes
O Rh O 83.72(1) 2_555 . 7_444 yes
O Rh O 180.00 2_555 . 7_454 yes
O Rh O 83.72(1) 2_555 . 7_554 yes
O Rh O 180.00 2_565 . 7_444 yes
O Rh O 83.72(1) 2_565 . 7_454 yes
O Rh O 83.72(1) 2_565 . 7_554 yes
O Rh O 96.28(1) 7_444 . 7_454 yes
O Rh O 96.28(1) 7_444 . 7_554 yes
O Rh O 96.28(1) 7_454 . 7_554 yes
Rh O Rh 96.28(1) 2_555 . 2_565 yes
Rh O Rh 96.28(1) 2_555 . 2_665 yes
Rh O Rh 96.28(1) 2_565 . 2_665 yes

loop_
_geom_bond_atom_site_label_1
_geom_bond_atom_site_label_2
_geom_bond_distance
_geom_bond_site_symmetry_1
_geom_bond_site_symmetry_2
_geom_bond_publ_flag
Rh O 2.0561(3) . 2_455 yes
Rh O 2.0561(3) . 2_555 yes
Rh O 2.0561(3) . 2_565 yes
Rh O 2.0561(3) . 7_444 yes
Rh O 2.0561(3) . 7_454 yes
Rh O 2.0561(3) . 7_554 yes
